data_2010625
loop_
_publ_author_name
'Weil, Matthias'
'Glaum, Robert'

_publ_section_title
;
 Mercury(II) polyphosphate, Hg(PO~3~)~2~
;
_journal_issue 2
_journal_name_full 'Acta Crystallographica Section C'
_journal_page_first 133
_journal_page_last 135
_journal_paper_doi 10.1107/S0108270199014067
_journal_volume 56
_journal_year 2000
_chemical_formula_sum 'Hg O6 P2'
_chemical_formula_weight 358.53
_chemical_melting_point 612(10)
_chemical_name_systematic
;
Mercury(II) polyphosphate
;
_space_group_IT_number 61
_symmetry_cell_setting orthorhombic
_symmetry_space_group_name_Hall '-P 2ac 2ab'
_symmetry_space_group_name_H-M 'P b c a'
_audit_creation_method SHELXL
_cell_angle_alpha 90.00
_cell_angle_beta 90.00
_cell_angle_gamma 90.00
_cell_formula_units_Z 8
_cell_length_a 9.709(2)
_cell_length_b 13.748(2)
_cell_length_c 7.1280(10)
_cell_measurement_reflns_used 45
_cell_measurement_temperature 293(2)
_cell_measurement_theta_max 25.85
_cell_measurement_theta_min 6.44
_cell_volume 951.4(3)
_computing_cell_refinement STADI4
_computing_data_collection 'STADI4 (Stoe & Cie, 1995)'
_computing_data_reduction STADI4
_computing_molecular_graphics 'ATOMS for Windows (Dowty, 1998)'
_computing_publication_material SHELXL97
_computing_structure_refinement 'SHELXL97 (Sheldrick, 1997)'
_computing_structure_solution ???
_diffrn_ambient_temperature 293(2)
_diffrn_measurement_device_type 'Siemens AED-2'
_diffrn_measurement_method \q/2\q
_diffrn_radiation_monochromator graphite
_diffrn_radiation_source 'fine-focus sealed tube'
_diffrn_radiation_type MoK\a
_diffrn_radiation_wavelength .71073
_diffrn_reflns_av_R_equivalents .082
_diffrn_reflns_av_sigmaI/netI .036
_diffrn_reflns_limit_h_max 13
_diffrn_reflns_limit_h_min -13
_diffrn_reflns_limit_k_max 19
_diffrn_reflns_limit_k_min -19
_diffrn_reflns_limit_l_max 10
_diffrn_reflns_limit_l_min -10
_diffrn_reflns_number 10112
_diffrn_reflns_theta_full 29.99
_diffrn_reflns_theta_max 29.99
_diffrn_reflns_theta_min 2.96
_diffrn_standards_decay_% 0
_diffrn_standards_interval_time 120
_diffrn_standards_number 3
_exptl_absorpt_coefficient_mu 32.973
_exptl_absorpt_correction_T_max .085
_exptl_absorpt_correction_T_min .023
_exptl_absorpt_correction_type numerical
_exptl_absorpt_process_details 'HABITUS (Herrendorf, 1993)'
_exptl_crystal_colour colourless
_exptl_crystal_density_diffrn 5.006
_exptl_crystal_density_meas ?
_exptl_crystal_density_method 'not measured'
_exptl_crystal_description irregular
_exptl_crystal_F_000 1264
_exptl_crystal_size_max .28
_exptl_crystal_size_mid .18
_exptl_crystal_size_min .12
_refine_diff_density_max 3.009
_refine_diff_density_min -2.883
_refine_ls_extinction_coef .0032(2)
_refine_ls_extinction_method 'SHELXL97 (Sheldrick, 1997)'
_refine_ls_goodness_of_fit_ref 1.108
_refine_ls_hydrogen_treatment none
_refine_ls_matrix_type full
_refine_ls_number_parameters 83
_refine_ls_number_reflns 1379
_refine_ls_number_restraints 0
_refine_ls_restrained_S_all 1.108
_refine_ls_R_factor_all .039
_refine_ls_R_factor_gt .034
_refine_ls_shift/su_max <0.001
_refine_ls_shift/su_mean .000
_refine_ls_structure_factor_coef Fsqd
_refine_ls_weighting_details 'w = 1/[\s^2^(Fo^2^)+(0.0367P)^2^+18.4224P] where P=(Fo^2^+2Fc^2^)/3'
_refine_ls_weighting_scheme calc
_refine_ls_wR_factor_ref .093
_reflns_number_gt 1223
_reflns_number_total 1379
_reflns_threshold_expression I>2\s(I)
_cod_data_source_file gs1057.cif
_cod_data_source_block I
_cod_depositor_comments
;
The following automatic conversions were performed:

'_exptl_crystal_density_meas' value 'not measured' was changed to '?'
- the value is perceived as not measured.

Automatic conversion script
Id: cif_fix_values 3008 2015-01-20 13:52:24Z robertas 

The following automatic conversions were performed:

'_refine_ls_weighting_scheme' value 'calc w =
1/[\s^2^(Fo^2^)+(0.0367P)^2^+18.4224P] where P=(Fo^2^+2Fc^2^)/3' was
changed to 'calc'. New tag '_refine_ls_weighting_details' was
created. The value of the new tag was set to 'w =
1/[\s^2^(Fo^2^)+(0.0367P)^2^+18.4224P] where P=(Fo^2^+2Fc^2^)/3'.

Automatic conversion script
Id: cif_fix_values 3143 2015-03-26 13:38:13Z robertas 
;
_cod_database_code 2010625

loop_
_symmetry_equiv_pos_as_xyz
'x, y, z'
'x+1/2, -y+1/2, -z'
'-x, y+1/2, -z+1/2'
'-x+1/2, -y, z+1/2'
'-x, -y, -z'
'-x-1/2, y-1/2, z'
'x, -y-1/2, z-1/2'
'x-1/2, y, -z-1/2'

loop_
_atom_site_label
_atom_site_fract_x
_atom_site_fract_y
_atom_site_fract_z
_atom_site_U_iso_or_equiv
_atom_site_adp_type
_atom_site_calc_flag
_atom_site_refinement_flags
_atom_site_occupancy
_atom_site_disorder_assembly
_atom_site_disorder_group
_atom_site_type_symbol
Hg -.00637(3) .204514(19) .04929(4) .01364(15) Uani d . 1 . . Hg
P1 .21142(18) .39560(12) .1799(3) .0119(3) Uani d . 1 . . P
P2 .30089(18) .40325(13) .5744(3) .0119(3) Uani d . 1 . . P
O1 .2966(6) .3755(4) .0131(8) .0216(11) Uani d . 1 . . O
O2 .1025(6) .3245(4) .2359(8) .0186(10) Uani d . 1 . . O
O3 .3997(6) .3251(4) .6302(8) .0182(10) Uani d . 1 . . O
O4 .1535(5) .3973(4) .6328(8) .0187(10) Uani d . 1 . . O
O5 .3126(5) .4138(4) .3515(7) .0164(10) Uani d . 1 . . O
O6 .1360(5) .4979(3) .1504(8) .0145(9) Uani d . 1 . . O

loop_
_atom_site_aniso_label
_atom_site_aniso_U_11
_atom_site_aniso_U_22
_atom_site_aniso_U_33
_atom_site_aniso_U_12
_atom_site_aniso_U_13
_atom_site_aniso_U_23
Hg .01344(19) .0141(2) .0134(2) .00131(8) -.00142(8) .00056(9)
P1 .0124(7) .0115(7) .0118(8) .0011(6) .0007(6) -.0006(6)
P2 .0111(7) .0118(7) .0128(7) .0009(6) -.0021(6) -.0015(6)
O1 .023(3) .027(3) .014(2) .008(2) .006(2) -.002(2)
O2 .026(3) .013(2) .016(2) -.005(2) -.001(2) .001(2)
O3 .026(3) .015(2) .014(2) .008(2) -.004(2) .0016(19)
O4 .015(2) .021(2) .020(3) -.0041(19) .001(2) -.003(2)
O5 .014(2) .025(2) .011(2) .0045(19) .0018(19) .009(2)
O6 .012(2) .012(2) .020(2) .0002(17) .0040(19) .0036(19)

loop_
_atom_type_symbol
_atom_type_description
_atom_type_scat_dispersion_real
_atom_type_scat_dispersion_imag
_atom_type_scat_source
Hg Hg -2.3894 9.2266 'International Tables Vol C Tables 4.2.6.8 and 6.1.1.4'
P P .1023 .0942 'International Tables Vol C Tables 4.2.6.8 and 6.1.1.4'
O O .0106 .0060 'International Tables Vol C Tables 4.2.6.8 and 6.1.1.4'

loop_
_geom_angle_atom_site_label_1
_geom_angle_atom_site_label_2
_geom_angle_atom_site_label_3
_geom_angle_site_symmetry_1
_geom_angle_site_symmetry_3
_geom_angle
_geom_angle_publ_flag
O4 Hg O1 7_565 2_455 110.3(2) y
O4 Hg O3 7_565 8_556 155.0(2) y
O1 Hg O3 2_455 8_556 84.5(2) y
O4 Hg O2 7_565 . 88.6(2) y
O1 Hg O2 2_455 . 146.2(2) y
O3 Hg O2 8_556 . 89.3(2) y
O4 Hg O3 7_565 2_456 84.5(2) y
O1 Hg O3 2_455 2_456 77.89(19) y
O3 Hg O3 8_556 2_456 119.1(2) y
O2 Hg O3 . 2_456 76.27(18) y
O4 Hg O2 7_565 7_565 80.80(19) y
O1 Hg O2 2_455 7_565 96.0(2) y
O3 Hg O2 8_556 7_565 77.57(18) y
O2 Hg O2 . 7_565 115.1(2) y
O3 Hg O2 2_456 7_565 161.07(18) y
O1 P1 O2 . . 119.3(3) y
O1 P1 O5 . . 107.7(3) y
O2 P1 O5 . . 109.5(3) y
O1 P1 O6 . . 108.4(3) y
O2 P1 O6 . . 106.6(3) y
O5 P1 O6 . . 104.3(3) y
O1 P1 Hg . 2 26.4(2) ?
O2 P1 Hg . 2 115.1(2) ?
O5 P1 Hg . 2 86.4(2) ?
O6 P1 Hg . 2 130.37(19) ?
O1 P1 Hg . . 89.1(3) ?
O2 P1 Hg . . 32.0(2) ?
O5 P1 Hg . . 134.1(2) ?
O6 P1 Hg . . 110.40(19) ?
Hg P1 Hg 2 . 93.10(4) ?
O1 P1 Hg . 7_566 146.8(2) ?
O2 P1 Hg . 7_566 31.8(2) ?
O5 P1 Hg . 7_566 82.1(2) ?
O6 P1 Hg . 7_566 99.27(19) ?
Hg P1 Hg 2 7_566 130.33(5) ?
Hg P1 Hg . 7_566 63.78(3) ?
O1 P1 Hg . 8_656 83.6(2) ?
O2 P1 Hg . 8_656 86.0(2) ?
O5 P1 Hg . 8_656 49.5(2) ?
O6 P1 Hg . 8_656 153.7(2) ?
Hg P1 Hg 2 8_656 57.41(3) ?
Hg P1 Hg . 8_656 92.65(4) ?
Hg P1 Hg 7_566 8_656 79.22(3) ?
O4 P2 O3 . . 120.1(3) y
O4 P2 O6 . 4_565 108.8(3) y
O3 P2 O6 . 4_565 106.1(3) y
O4 P2 O5 . . 110.5(3) y
O3 P2 O5 . . 106.5(3) y
O6 P2 O5 4_565 . 103.6(3) y
O4 P2 Hg . 7_566 29.9(2) ?
O3 P2 Hg . 7_566 105.6(2) ?
O6 P2 Hg 4_565 7_566 138.1(2) ?
O5 P2 Hg . 7_566 92.9(2) ?
O4 P2 Hg . 8_656 123.5(2) ?
O3 P2 Hg . 8_656 31.2(2) ?
O6 P2 Hg 4_565 8_656 124.05(19) ?
O5 P2 Hg . 8_656 77.15(19) ?
Hg P2 Hg 7_566 8_656 96.92(5) ?
O4 P2 Hg . 2_556 105.6(2) ?
O3 P2 Hg . 2_556 33.9(2) ?
O6 P2 Hg 4_565 2_556 84.08(19) ?
O5 P2 Hg . 2_556 137.9(2) ?
Hg P2 Hg 7_566 2_556 108.84(5) ?
Hg P2 Hg 8_656 2_556 65.08(3) ?
P1 O1 Hg . 2 136.7(4) ?
P1 O1 Hg . . 67.9(2) ?
Hg O1 Hg 2 . 111.8(2) ?
P1 O2 Hg . . 128.4(3) ?
P1 O2 Hg . 7_566 129.9(3) ?
Hg O2 Hg . 7_566 101.63(19) ?
P2 O3 Hg . 8_656 129.0(3) ?
P2 O3 Hg . 2_556 126.6(3) ?
Hg O3 Hg 8_656 2_556 104.38(19) ?
P2 O3 Hg . 7_566 53.3(2) ?
Hg O3 Hg 8_656 7_566 103.80(18) ?
Hg O3 Hg 2_556 7_566 118.39(19) ?
P2 O4 Hg . 7_566 130.0(3) ?
P2 O4 Hg . 2_556 54.6(2) ?
Hg O4 Hg 7_566 2_556 119.31(19) ?
P1 O5 P2 . . 135.0(4) y
P1 O5 Hg . 8_656 110.0(3) ?
P2 O5 Hg . 8_656 75.94(19) ?
P1 O5 Hg . 2 68.5(2) ?
P2 O5 Hg . 2 139.1(3) ?
Hg O5 Hg 8_656 2 63.41(9) ?
P1 O5 Hg . 7_566 73.3(2) ?
P2 O5 Hg . 7_566 62.05(17) ?
Hg O5 Hg 8_656 7_566 88.98(12) ?
Hg O5 Hg 2 7_566 119.05(15) ?
P2 O6 P1 4_564 . 128.4(3) y
P2 O6 Hg 4_564 3 71.19(18) ?
P1 O6 Hg . 3 137.7(3) ?
P2 O6 Hg 4_564 7_566 157.4(3) ?
P1 O6 Hg . 7_566 58.71(16) ?
Hg O6 Hg 3 7_566 90.29(11) ?

loop_
_geom_bond_atom_site_label_1
_geom_bond_atom_site_label_2
_geom_bond_site_symmetry_2
_geom_bond_distance
_geom_bond_publ_flag
Hg O4 7_565 2.173(5) y
Hg O1 2_455 2.251(6) y
Hg O3 8_556 2.285(5) y
Hg O2 . 2.369(5) y
Hg O3 2_456 2.493(5) y
Hg O2 7_565 2.503(6) y
P1 O1 . 1.475(6) y
P1 O2 . 1.494(6) y
P1 O5 . 1.589(6) y
P1 O6 . 1.600(5) y
P1 Hg 2 3.4742(18) ?
P1 Hg 7_566 3.6469(18) ?
P1 Hg 8_656 4.2587(18) ?
P2 O4 . 1.493(6) y
P2 O3 . 1.494(5) y
P2 O6 4_565 1.586(5) y
P2 O5 . 1.599(6) y
P2 Hg 7_566 3.3356(19) ?
P2 Hg 8_656 3.4270(18) ?
P2 Hg 2_556 3.5905(19) ?
O1 Hg 2 2.251(6) ?
O2 Hg 7_566 2.503(6) ?
O3 Hg 8_656 2.285(5) ?
O3 Hg 2_556 2.493(5) ?
O3 Hg 7_566 4.005(6) ?
O4 Hg 7_566 2.173(5) ?
O4 Hg 2_556 4.243(6) ?
O5 Hg 8_656 3.444(5) ?
O5 Hg 2 3.728(5) ?
O5 Hg 7_566 3.771(5) ?
O6 P2 4_564 1.586(5) ?
O6 Hg 3 3.773(5) ?
O6 Hg 7_566 4.212(5) ?
